data_4117953
loop_
_publ_author_name
'Radu Custelcean'
'Peter V. Bonnesen'
'Nathan C. Duncan'
'Xiaohua Zhang'
'Lori A. Watson'
'Gary Van Berkel'
'Whitney B. Parson'
'Benjamin P. Hay'

_publ_contact_author_email custelceanr@ornl.gov
_publ_contact_author_name 'Radu Custelcean'
_publ_contact_author_phone 865-574-5018
_publ_section_title
;
 Urea-Functionalized M4L6 Cage Receptors: Anion-Templated Self-Assembly
 and Selective Guest Exchange in Aqueous Solutions
;
_journal_name_full 'Journal of the American Chemical Society'
_journal_page_first 8525
_journal_page_last 8534
_journal_paper_doi 10.1021/ja300677w
_journal_volume 134
_journal_year 2012
_chemical_formula_sum 'C138 H120 N39 Ni4 O38 P'
_chemical_formula_weight 3198.54
_chemical_name_common 1b
_chemical_name_systematic
; 
 ? 
;
_space_group_IT_number 146
_symmetry_cell_setting hexagonal
_symmetry_space_group_name_Hall 'R 3'
_symmetry_space_group_name_H-M 'R 3 :H'
_atom_sites_solution_hydrogens geom
_atom_sites_solution_primary direct
_atom_sites_solution_secondary difmap
_audit_creation_method SHELXL-97
_cell_angle_alpha 90.00
_cell_angle_beta 90.00
_cell_angle_gamma 120.00
_cell_formula_units_Z 3
_cell_length_a 27.5237(12)
_cell_length_b 27.5237(12)
_cell_length_c 19.5581(18)
_cell_measurement_temperature 173(2)
_cell_volume 12831.3(14)
_computing_structure_refinement 'SHELXL-97 (Sheldrick, 1997)'
_computing_structure_solution 'SHELXS-97 (Sheldrick, 1990)'
_diffrn_ambient_temperature 173(2)
_diffrn_measured_fraction_theta_full 0.999
_diffrn_measured_fraction_theta_max 0.999
_diffrn_radiation_monochromator graphite
_diffrn_radiation_source 'fine-focus sealed tube'
_diffrn_radiation_type MoK\a
_diffrn_radiation_wavelength 0.71073
_diffrn_reflns_av_R_equivalents 0.0410
_diffrn_reflns_av_sigmaI/netI 0.0408
_diffrn_reflns_limit_h_max 29
_diffrn_reflns_limit_h_min -28
_diffrn_reflns_limit_k_max 29
_diffrn_reflns_limit_k_min -29
_diffrn_reflns_limit_l_max 21
_diffrn_reflns_limit_l_min -21
_diffrn_reflns_number 27182
_diffrn_reflns_theta_full 22.49
_diffrn_reflns_theta_max 22.49
_diffrn_reflns_theta_min 2.00
_exptl_absorpt_coefficient_mu 0.523
_exptl_absorpt_correction_T_max 0.9072
_exptl_absorpt_correction_T_min 0.8893
_exptl_absorpt_correction_type multi-scan
_exptl_absorpt_process_details SADABS
_exptl_crystal_density_diffrn 1.242
_exptl_crystal_F_000 4956
_exptl_crystal_size_max 0.23
_exptl_crystal_size_mid 0.22
_exptl_crystal_size_min 0.19
_refine_diff_density_max 0.781
_refine_diff_density_min -0.485
_refine_diff_density_rms 0.132
_refine_ls_abs_structure_details 'Flack H D (1983), Acta Cryst. A39, 876-881'
_refine_ls_abs_structure_Flack 0.0(8)
_refine_ls_extinction_method none
_refine_ls_goodness_of_fit_ref 1.263
_refine_ls_hydrogen_treatment constr
_refine_ls_matrix_type full
_refine_ls_number_parameters 651
_refine_ls_number_reflns 7466
_refine_ls_number_restraints 91
_refine_ls_restrained_S_all 1.260
_refine_ls_R_factor_all 0.1320
_refine_ls_R_factor_gt 0.1131
_refine_ls_shift/su_max 0.001
_refine_ls_shift/su_mean 0.000
_refine_ls_structure_factor_coef Fsqd
_refine_ls_weighting_details 'calc w=1/[\s^2^(Fo^2^)+(0.2000P)^2^+0.0000P] where P=(Fo^2^+2Fc^2^)/3'
_refine_ls_weighting_scheme calc
_refine_ls_wR_factor_gt 0.2811
_refine_ls_wR_factor_ref 0.3016
_reflns_number_gt 5842
_reflns_number_total 7466
_reflns_threshold_expression >2sigma(I)
_cod_data_source_file ja300677w_si_002_3.cif
_cod_data_source_block 1b
_cod_original_sg_symbol_H-M 'R 3'
_cod_database_code 4117953

loop_
_symmetry_equiv_pos_as_xyz
'x, y, z'
'-y, x-y, z'
'-x+y, -x, z'
'x+2/3, y+1/3, z+1/3'
'-y+2/3, x-y+1/3, z+1/3'
'-x+y+2/3, -x+1/3, z+1/3'
'x+1/3, y+2/3, z+2/3'
'-y+1/3, x-y+2/3, z+2/3'
'-x+y+1/3, -x+2/3, z+2/3'

loop_
_atom_site_label
_atom_site_type_symbol
_atom_site_fract_x
_atom_site_fract_y
_atom_site_fract_z
_atom_site_U_iso_or_equiv
_atom_site_adp_type
_atom_site_occupancy
_atom_site_symmetry_multiplicity
_atom_site_calc_flag
_atom_site_refinement_flags
Ni1 Ni 0.38951(5) 0.24454(6) 0.14280(9) 0.0971(5) Uani 1 1 d .
Ni2 Ni 0.6667 0.3333 -0.34135(11) 0.1043(8) Uani 1 3 d S
P1 P 0.6667 0.3333 0.0266(2) 0.0745(10) Uani 1 3 d S
O1 O 0.7240(2) 0.3466(2) 0.0007(4) 0.0847(17) Uani 1 1 d .
O2 O 0.6667 0.3333 0.1026(5) 0.088(3) Uani 1 3 d S
O3 O 0.5400(5) 0.1423(4) 0.1898(6) 0.142(4) Uani 1 1 d .
O4 O 0.4756(4) 0.2758(4) -0.1394(5) 0.114(2) Uani 1 1 d .
N1 N 0.3242(3) 0.2159(4) 0.0710(6) 0.111(3) Uani 1 1 d D
N2 N 0.4078(4) 0.1941(4) 0.0825(5) 0.094(3) Uani 1 1 d .
N3 N 0.5562(4) 0.1863(4) 0.0908(6) 0.105(3) Uani 1 1 d .
H3 H 0.5781 0.2168 0.0673 0.126 Uiso 1 1 calc R
N4 N 0.6128(5) 0.2345(5) 0.1823(6) 0.123(4) Uani 1 1 d .
H4 H 0.6280 0.2637 0.1549 0.147 Uiso 1 1 calc R
N5 N 0.7373(4) 0.1910(3) 0.2131(4) 0.082(2) Uani 1 1 d .
N8 N 0.4360(4) 0.3171(4) 0.0845(5) 0.091(2) Uani 1 1 d .
N9 N 0.5472(3) 0.3356(4) -0.0722(5) 0.099(3) Uani 1 1 d .
H9 H 0.5783 0.3423 -0.0514 0.118 Uiso 1 1 calc R
N10 N 0.5377(4) 0.2515(5) -0.0998(5) 0.103(3) Uani 1 1 d .
H10 H 0.5654 0.2592 -0.0712 0.124 Uiso 1 1 calc R
N11 N 0.6168(4) 0.2607(4) -0.2868(5) 0.094(3) Uani 1 1 d .
C1 C 0.2865(4) 0.2313(5) 0.0648(9) 0.144(6) Uani 1 1 d D
H1 H 0.2856 0.2559 0.0981 0.173 Uiso 1 1 calc R
C2 C 0.2474(5) 0.2131(6) 0.0112(8) 0.129(5) Uani 1 1 d D
H2 H 0.2202 0.2247 0.0088 0.155 Uiso 1 1 calc R
C3 C 0.2490(6) 0.1799(7) -0.0355(11) 0.213(13) Uani 1 1 d D
H3A H 0.2226 0.1669 -0.0720 0.255 Uiso 1 1 calc R
C4 C 0.2904(6) 0.1629(7) -0.0320(9) 0.155(7) Uani 1 1 d D
H4A H 0.2926 0.1392 -0.0658 0.186 Uiso 1 1 calc R
C5 C 0.3257(4) 0.1817(4) 0.0208(7) 0.111(4) Uani 1 1 d D
C6 C 0.3723(4) 0.1667(5) 0.0302(8) 0.106(4) Uani 1 1 d .
C7 C 0.3765(5) 0.1301(5) -0.0115(8) 0.119(4) Uani 1 1 d .
H7 H 0.3507 0.1121 -0.0478 0.142 Uiso 1 1 calc R
C8 C 0.4181(5) 0.1202(6) 0.0004(9) 0.121(4) Uani 1 1 d .
H8 H 0.4207 0.0927 -0.0263 0.145 Uiso 1 1 calc R
C9 C 0.4583(5) 0.1490(5) 0.0510(8) 0.109(4) Uani 1 1 d .
C10 C 0.4494(4) 0.1819(4) 0.0925(7) 0.091(3) Uani 1 1 d .
H10A H 0.4732 0.1976 0.1311 0.110 Uiso 1 1 calc R
C11 C 0.5063(6) 0.1377(6) 0.0570(9) 0.124(4) Uani 1 1 d .
H11A H 0.5170 0.1315 0.0109 0.149 Uiso 1 1 calc R
H11B H 0.4943 0.1032 0.0843 0.149 Uiso 1 1 calc R
C12 C 0.5669(4) 0.1826(4) 0.1576(6) 0.082(3) Uani 1 1 d .
C13 C 0.6335(6) 0.2398(6) 0.2463(6) 0.106(3) Uani 1 1 d .
H13A H 0.6029 0.2125 0.2760 0.128 Uiso 1 1 calc R
H13B H 0.6440 0.2778 0.2631 0.128 Uiso 1 1 calc R
C14 C 0.6965(5) 0.2027(4) 0.2069(6) 0.086(3) Uani 1 1 d .
H14 H 0.6744 0.1905 0.1666 0.104 Uiso 1 1 calc R
C15 C 0.6837(5) 0.2317(4) 0.2557(6) 0.086(3) Uani 1 1 d .
C16 C 0.7177(6) 0.2492(5) 0.3118(7) 0.107(3) Uani 1 1 d .
H16 H 0.7120 0.2697 0.3469 0.129 Uiso 1 1 calc R
C17 C 0.7619(7) 0.2365(7) 0.3176(8) 0.131(5) Uani 1 1 d .
H17 H 0.7854 0.2474 0.3568 0.157 Uiso 1 1 calc R
C18 C 0.7695(5) 0.2075(4) 0.2638(7) 0.099(3) Uani 1 1 d .
N6 N 0.8188(5) 0.1654(4) 0.2136(7) 0.126(4) Uani 1 1 d D
C19 C 0.8596(6) 0.1539(6) 0.2069(8) 0.136(5) Uani 1 1 d D
H19 H 0.8608 0.1339 0.1680 0.163 Uiso 1 1 calc R
C20 C 0.9010(8) 0.1713(9) 0.2572(12) 0.202(10) Uani 1 1 d D
H20 H 0.9307 0.1635 0.2523 0.242 Uiso 1 1 calc R
C21 C 0.8988(10) 0.1981(11) 0.3106(12) 0.242(17) Uani 1 1 d D
H21 H 0.9279 0.2105 0.3436 0.291 Uiso 1 1 calc R
C22 C 0.8538(7) 0.2096(7) 0.3214(9) 0.156(6) Uani 1 1 d D
H22 H 0.8506 0.2270 0.3618 0.187 Uiso 1 1 calc R
C23 C 0.8161(6) 0.1935(6) 0.2687(7) 0.123(5) Uani 1 1 d D
N7 N 0.3690(4) 0.3003(5) 0.1891(6) 0.114(3) Uani 1 1 d D
C24 C 0.3342(5) 0.2872(6) 0.2418(7) 0.135(5) Uani 1 1 d D
H24 H 0.3175 0.2505 0.2607 0.162 Uiso 1 1 calc R
C25 C 0.3221(8) 0.3255(9) 0.2692(10) 0.200(11) Uani 1 1 d D
H25 H 0.2969 0.3152 0.3067 0.240 Uiso 1 1 calc R
C26 C 0.3452(10) 0.3766(9) 0.2438(12) 0.212(12) Uani 1 1 d D
H26 H 0.3356 0.4024 0.2630 0.254 Uiso 1 1 calc R
C27 C 0.3844(8) 0.3946(7) 0.1880(8) 0.160(7) Uani 1 1 d D
H27 H 0.4028 0.4318 0.1708 0.192 Uiso 1 1 calc R
C28 C 0.3930(5) 0.3524(5) 0.1612(7) 0.115(4) Uani 1 1 d D
C29 C 0.4301(5) 0.3611(5) 0.1047(7) 0.095(3) Uani 1 1 d .
C30 C 0.4581(5) 0.4123(5) 0.0682(7) 0.106(4) Uani 1 1 d .
H30 H 0.4549 0.4434 0.0831 0.127 Uiso 1 1 calc R
C31 C 0.4897(4) 0.4175(4) 0.0117(6) 0.088(3) Uani 1 1 d .
H31 H 0.5064 0.4510 -0.0147 0.106 Uiso 1 1 calc R
C32 C 0.4965(4) 0.3730(4) -0.0057(5) 0.079(3) Uani 1 1 d .
C33 C 0.4699(3) 0.3246(4) 0.0314(5) 0.077(2) Uani 1 1 d .
H33 H 0.4758 0.2945 0.0190 0.092 Uiso 1 1 calc R
C34 C 0.5324(4) 0.3778(4) -0.0686(6) 0.093(3) Uani 1 1 d .
H34A H 0.5114 0.3761 -0.1105 0.112 Uiso 1 1 calc R
H34B H 0.5671 0.4149 -0.0678 0.112 Uiso 1 1 calc R
C35 C 0.5187(4) 0.2871(5) -0.1039(6) 0.084(3) Uani 1 1 d .
C36 C 0.5157(5) 0.2011(5) -0.1393(6) 0.098(3) Uani 1 1 d .
H36A H 0.4780 0.1915 -0.1563 0.118 Uiso 1 1 calc R
H36B H 0.5111 0.1702 -0.1091 0.118 Uiso 1 1 calc R
C37 C 0.5848(5) 0.2545(5) -0.2329(6) 0.096(3) Uani 1 1 d .
H37 H 0.5851 0.2872 -0.2168 0.115 Uiso 1 1 calc R
C38 C 0.5507(5) 0.2047(5) -0.1978(6) 0.093(3) Uani 1 1 d .
C39 C 0.5522(7) 0.1563(6) -0.2220(7) 0.119(5) Uani 1 1 d .
H39 H 0.5299 0.1207 -0.2012 0.143 Uiso 1 1 calc R
C40 C 0.5861(7) 0.1629(7) -0.2750(7) 0.118(4) Uani 1 1 d .
H40 H 0.5894 0.1319 -0.2902 0.141 Uiso 1 1 calc R
C41 C 0.6162(5) 0.2139(6) -0.3078(5) 0.105(3) Uani 1 1 d .
N12 N 0.6799(5) 0.2753(6) -0.3945(4) 0.118(4) Uani 1 1 d D
C42 C 0.7106(6) 0.2852(7) -0.4501(6) 0.143(6) Uani 1 1 d D
H42 H 0.7295 0.3223 -0.4679 0.171 Uiso 1 1 calc R
C43 C 0.7165(9) 0.2444(9) -0.4838(8) 0.164(8) Uani 1 1 d D
H43 H 0.7382 0.2530 -0.5244 0.197 Uiso 1 1 calc R
C44 C 0.6914(9) 0.1935(10) -0.4583(7) 0.176(9) Uani 1 1 d D
H44 H 0.6961 0.1653 -0.4804 0.212 Uiso 1 1 calc R
C45 C 0.6570(7) 0.1789(7) -0.3975(7) 0.148(6) Uani 1 1 d D
H45 H 0.6388 0.1422 -0.3784 0.178 Uiso 1 1 calc R
C46 C 0.6527(6) 0.2220(6) -0.3700(5) 0.115(4) Uani 1 1 d D
O2W O 0.6667 0.3333 0.4012(8) 0.167(8) Uani 1 3 d S
O4W O 0.4665(9) 0.0493(8) -0.1016(13) 0.239(8) Uani 1 1 d .
O1N O 0.2865(7) 0.1934(7) 0.4770(7) 0.183(5) Uiso 1 1 d D
O6W O 0.3586(7) 0.4697(6) 0.0721(6) 0.170(5) Uani 1 1 d .
O5W O 0.8047(15) 0.3823(10) -0.5776(11) 0.211(17) Uani 0.50 1 d P
O2N O 0.3088(11) 0.2467(12) 0.3932(15) 0.300(12) Uiso 1 1 d D
O8W O 0.4922(7) 0.5376(7) 0.1409(9) 0.199(6) Uani 1 1 d .
O1W O 0.4455(9) 0.0994(10) 0.2680(13) 0.252(10) Uani 1 1 d .
O7W O 0.4485(9) 0.5293(10) -0.0034(12) 0.255(9) Uani 1 1 d .
N1N N 0.3224(9) 0.2290(11) 0.4403(13) 0.249(11) Uiso 1 1 d D
O3W O 0.4678(16) -0.0410(13) -0.1272(16) 0.204(13) Uani 0.50 1 d P
O3N O 0.3708(12) 0.2480(16) 0.4559(17) 0.363(18) Uiso 1 1 d D

loop_
_atom_site_aniso_label
_atom_site_aniso_U_11
_atom_site_aniso_U_22
_atom_site_aniso_U_33
_atom_site_aniso_U_23
_atom_site_aniso_U_13
_atom_site_aniso_U_12
Ni1 0.0569(7) 0.0973(10) 0.1456(12) -0.0014(8) 0.0160(7) 0.0450(7)
Ni2 0.1235(13) 0.1235(13) 0.0659(11) 0.000 0.000 0.0617(6)
P1 0.0708(14) 0.0708(14) 0.082(2) 0.000 0.000 0.0354(7)
O1 0.059(3) 0.064(3) 0.128(5) -0.003(3) 0.007(3) 0.028(3)
O2 0.095(5) 0.095(5) 0.075(6) 0.000 0.000 0.048(2)
O3 0.159(9) 0.093(6) 0.165(8) 0.025(6) 0.061(7) 0.057(6)
O4 0.105(6) 0.104(5) 0.130(6) -0.013(4) -0.028(5) 0.049(5)
N1 0.055(5) 0.088(6) 0.188(10) -0.005(6) -0.004(5) 0.035(4)
N2 0.064(5) 0.086(6) 0.128(7) 0.009(5) -0.001(5) 0.033(4)
N3 0.111(7) 0.101(7) 0.121(7) 0.019(5) 0.031(6) 0.065(6)
N4 0.136(9) 0.114(8) 0.145(9) 0.026(6) 0.021(7) 0.082(8)
N5 0.086(5) 0.073(5) 0.096(5) 0.009(4) -0.020(4) 0.047(4)
N8 0.065(5) 0.094(6) 0.118(6) -0.011(5) -0.006(4) 0.043(4)
N9 0.057(4) 0.094(6) 0.145(7) -0.025(5) -0.009(4) 0.038(4)
N10 0.071(5) 0.112(7) 0.129(7) -0.002(6) -0.001(5) 0.047(5)
N11 0.112(7) 0.093(6) 0.081(5) -0.027(5) -0.014(5) 0.055(5)
C1 0.041(5) 0.096(8) 0.29(2) -0.017(10) -0.009(8) 0.026(5)
C2 0.078(8) 0.089(8) 0.222(17) -0.021(9) -0.042(9) 0.043(7)
C3 0.148(15) 0.124(13) 0.38(3) -0.099(18) -0.17(2) 0.077(12)
C4 0.093(9) 0.124(11) 0.241(19) -0.046(12) -0.063(12) 0.049(8)
C5 0.062(6) 0.071(6) 0.204(13) -0.028(7) -0.025(7) 0.035(5)
C6 0.053(5) 0.072(6) 0.172(11) -0.012(7) -0.008(6) 0.016(5)
C7 0.095(8) 0.097(8) 0.180(12) -0.053(8) -0.029(8) 0.060(7)
C8 0.078(7) 0.116(10) 0.174(12) -0.037(9) -0.011(8) 0.053(7)
C9 0.072(7) 0.090(7) 0.166(11) -0.006(7) 0.017(7) 0.041(6)
C10 0.047(4) 0.078(6) 0.154(9) -0.021(6) -0.002(5) 0.034(4)
C11 0.107(9) 0.120(10) 0.177(12) -0.045(9) -0.034(8) 0.080(8)
C12 0.057(5) 0.067(6) 0.116(8) 0.017(6) 0.028(5) 0.027(5)
C13 0.131(10) 0.126(9) 0.093(7) 0.011(6) 0.009(6) 0.088(8)
C14 0.094(7) 0.064(5) 0.101(6) 0.016(5) 0.001(5) 0.039(5)
C15 0.094(7) 0.077(6) 0.097(7) 0.021(5) 0.019(6) 0.049(5)
C16 0.117(9) 0.090(7) 0.111(8) 0.001(6) 0.005(7) 0.048(7)
C17 0.137(11) 0.112(10) 0.135(10) 0.018(9) -0.042(9) 0.055(9)
C18 0.111(8) 0.063(6) 0.129(9) 0.014(6) -0.006(8) 0.048(6)
N6 0.125(9) 0.076(6) 0.198(12) 0.003(7) -0.045(8) 0.065(6)
C19 0.129(11) 0.117(10) 0.205(15) -0.005(10) -0.037(11) 0.093(9)
C20 0.20(2) 0.21(2) 0.26(3) 0.01(2) -0.04(2) 0.16(2)
C21 0.31(4) 0.23(3) 0.28(3) -0.08(2) -0.18(3) 0.21(3)
C22 0.161(14) 0.148(13) 0.195(16) -0.001(11) -0.069(12) 0.105(12)
C23 0.136(11) 0.100(9) 0.156(12) 0.034(8) -0.025(9) 0.076(8)
N7 0.089(6) 0.129(9) 0.166(9) -0.006(7) 0.023(6) 0.085(6)
C24 0.114(10) 0.153(13) 0.174(13) 0.024(10) 0.047(10) 0.094(10)
C25 0.21(2) 0.28(3) 0.23(2) 0.02(2) 0.072(18) 0.22(2)
C26 0.27(3) 0.23(2) 0.25(2) -0.03(2) 0.07(2) 0.20(2)
C27 0.22(2) 0.22(2) 0.129(11) 0.005(11) 0.033(12) 0.181(19)
C28 0.120(9) 0.121(10) 0.147(10) -0.026(8) -0.009(8) 0.092(9)
C29 0.080(6) 0.078(7) 0.145(9) -0.038(6) -0.026(6) 0.052(6)
C30 0.090(7) 0.092(8) 0.148(10) -0.054(7) -0.025(7) 0.054(6)
C31 0.072(6) 0.068(6) 0.123(8) -0.031(5) -0.007(5) 0.033(5)
C32 0.049(5) 0.078(6) 0.105(6) -0.033(5) -0.015(4) 0.029(5)
C33 0.047(4) 0.076(6) 0.111(6) -0.018(5) 0.003(5) 0.034(4)
C34 0.066(5) 0.073(6) 0.127(8) -0.015(5) -0.007(5) 0.026(5)
C35 0.060(5) 0.089(7) 0.105(7) -0.009(5) 0.000(5) 0.039(5)
C36 0.095(7) 0.083(7) 0.116(8) -0.005(6) 0.003(6) 0.045(6)
C37 0.114(8) 0.094(8) 0.089(7) -0.029(6) -0.019(6) 0.059(7)
C38 0.106(7) 0.082(7) 0.084(6) -0.018(5) -0.012(6) 0.041(6)
C39 0.174(14) 0.098(8) 0.108(9) -0.019(7) -0.029(9) 0.086(9)
C40 0.131(10) 0.146(12) 0.096(8) -0.014(8) 0.010(8) 0.084(10)
C41 0.110(8) 0.124(10) 0.074(6) -0.012(7) 0.010(6) 0.053(8)
N12 0.142(9) 0.169(12) 0.057(5) 0.000(6) 0.010(5) 0.089(9)
C42 0.178(15) 0.158(13) 0.102(9) 0.000(9) 0.027(9) 0.092(12)
C43 0.22(2) 0.23(2) 0.107(11) 0.001(13) 0.041(12) 0.16(2)
C44 0.23(2) 0.28(3) 0.085(9) -0.025(13) 0.002(11) 0.17(2)
C45 0.179(15) 0.205(18) 0.120(11) -0.053(11) -0.029(10) 0.141(15)
C46 0.130(10) 0.174(14) 0.067(6) -0.026(8) 0.006(6) 0.095(10)
O2W 0.204(13) 0.204(13) 0.091(9) 0.000 0.000 0.102(6)
O4W 0.26(2) 0.172(14) 0.273(18) -0.092(14) -0.074(17) 0.101(14)
O6W 0.227(14) 0.202(12) 0.138(8) 0.009(8) 0.010(8) 0.151(12)
O5W 0.29(4) 0.119(16) 0.116(15) -0.011(12) 0.056(18) 0.017(19)
O8W 0.186(13) 0.160(11) 0.255(16) -0.013(10) 0.052(12) 0.090(10)
O1W 0.215(16) 0.27(2) 0.33(2) 0.119(18) 0.128(17) 0.163(17)
O7W 0.236(19) 0.25(2) 0.28(2) 0.106(18) 0.077(17) 0.120(17)
O3W 0.29(4) 0.20(3) 0.20(2) 0.09(2) 0.06(2) 0.18(3)

loop_
_atom_type_symbol
_atom_type_description
_atom_type_scat_dispersion_real
_atom_type_scat_dispersion_imag
_atom_type_scat_source
C C 0.0033 0.0016 'International Tables Vol C Tables 4.2.6.8 and 6.1.1.4'
H H 0.0000 0.0000 'International Tables Vol C Tables 4.2.6.8 and 6.1.1.4'
N N 0.0061 0.0033 'International Tables Vol C Tables 4.2.6.8 and 6.1.1.4'
O O 0.0106 0.0060 'International Tables Vol C Tables 4.2.6.8 and 6.1.1.4'
P P 0.1023 0.0942 'International Tables Vol C Tables 4.2.6.8 and 6.1.1.4'
Ni Ni 0.3393 1.1124 'International Tables Vol C Tables 4.2.6.8 and 6.1.1.4'

loop_
_geom_angle_atom_site_label_1
_geom_angle_atom_site_label_2
_geom_angle_atom_site_label_3
_geom_angle
_geom_angle_site_symmetry_1
_geom_angle_site_symmetry_3
N2 Ni1 N6 92.5(4) . 3_665
N2 Ni1 N7 170.9(4) . .
N6 Ni1 N7 94.5(4) 3_665 .
N2 Ni1 N8 95.3(4) . .
N6 Ni1 N8 170.9(5) 3_665 .
N7 Ni1 N8 78.2(4) . .
N2 Ni1 N5 94.3(3) . 3_665
N6 Ni1 N5 79.6(4) 3_665 3_665
N7 Ni1 N5 92.6(4) . 3_665
N8 Ni1 N5 95.2(3) . 3_665
N2 Ni1 N1 79.4(4) . .
N6 Ni1 N1 96.3(5) 3_665 .
N7 Ni1 N1 94.0(4) . .
N8 Ni1 N1 89.6(4) . .
N5 Ni1 N1 172.5(4) 3_665 .
N11 Ni2 N11 95.8(3) 2_655 .
N11 Ni2 N11 95.8(3) 2_655 3_665
N11 Ni2 N11 95.8(3) . 3_665
N11 Ni2 N12 88.7(4) 2_655 .
N11 Ni2 N12 78.6(4) . .
N11 Ni2 N12 173.2(4) 3_665 .
N11 Ni2 N12 78.6(4) 2_655 2_655
N11 Ni2 N12 173.2(4) . 2_655
N11 Ni2 N12 88.7(4) 3_665 2_655
N12 Ni2 N12 97.3(4) . 2_655
N11 Ni2 N12 173.2(4) 2_655 3_665
N11 Ni2 N12 88.7(4) . 3_665
N11 Ni2 N12 78.6(4) 3_665 3_665
N12 Ni2 N12 97.3(4) . 3_665
N12 Ni2 N12 97.3(4) 2_655 3_665
O2 P1 O1 109.5(3) . .
O2 P1 O1 109.5(3) . 3_665
O1 P1 O1 109.5(3) . 3_665
O2 P1 O1 109.5(3) . 2_655
O1 P1 O1 109.5(3) . 2_655
O1 P1 O1 109.5(3) 3_665 2_655
C1 N1 C5 117.1(11) . .
C1 N1 Ni1 127.5(9) . .
C5 N1 Ni1 114.9(6) . .
C6 N2 C10 115.6(10) . .
C6 N2 Ni1 117.1(8) . .
C10 N2 Ni1 127.1(8) . .
C12 N3 C11 119.4(11) . .
C13 N4 C12 122.2(11) . .
C18 N5 C14 121.2(10) . .
C18 N5 Ni1 113.4(7) . 2_655
C14 N5 Ni1 125.3(7) . 2_655
C33 N8 C29 118.3(10) . .
C33 N8 Ni1 127.9(7) . .
C29 N8 Ni1 113.9(8) . .
C35 N9 C34 125.8(9) . .
C35 N10 C36 123.4(10) . .
C37 N11 C41 115.5(11) . .
C37 N11 Ni2 127.6(8) . .
C41 N11 Ni2 116.9(8) . .
N1 C1 C2 123.0(13) . .
C3 C2 C1 118.8(11) . .
C2 C3 C4 120.3(12) . .
C5 C4 C3 116.9(13) . .
C4 C5 N1 123.8(10) . .
C4 C5 C6 121.9(11) . .
N1 C5 C6 114.3(9) . .
C7 C6 N2 124.5(11) . .
C7 C6 C5 121.5(11) . .
N2 C6 C5 114.0(11) . .
C8 C7 C6 117.1(13) . .
C7 C8 C9 121.9(13) . .
C10 C9 C8 117.1(11) . .
C10 C9 C11 124.9(13) . .
C8 C9 C11 117.8(11) . .
C9 C10 N2 123.1(11) . .
C9 C11 N3 110.8(10) . .
O3 C12 N3 122.4(12) . .
O3 C12 N4 126.1(12) . .
N3 C12 N4 111.5(9) . .
N4 C13 C15 117.5(10) . .
N5 C14 C15 124.5(10) . .
C16 C15 C14 115.2(11) . .
C16 C15 C13 124.1(11) . .
C14 C15 C13 120.7(11) . .
C15 C16 C17 119.7(12) . .
C18 C17 C16 118.0(12) . .
N5 C18 C17 121.4(11) . .
N5 C18 C23 119.7(11) . .
C17 C18 C23 118.9(12) . .
C19 N6 C23 121.0(11) . .
C19 N6 Ni1 124.8(11) . 2_655
C23 N6 Ni1 114.2(8) . 2_655
N6 C19 C20 119.6(13) . .
C21 C20 C19 120.0(15) . .
C20 C21 C22 122.2(15) . .
C23 C22 C21 114.4(14) . .
N6 C23 C22 122.5(12) . .
N6 C23 C18 112.9(10) . .
C22 C23 C18 124.5(13) . .
C24 N7 C28 120.3(10) . .
C24 N7 Ni1 124.0(9) . .
C28 N7 Ni1 115.6(7) . .
N7 C24 C25 121.1(13) . .
C26 C25 C24 120.2(14) . .
C25 C26 C27 122.1(12) . .
C28 C27 C26 114.2(13) . .
N7 C28 C27 122.0(11) . .
N7 C28 C29 114.7(9) . .
C27 C28 C29 123.3(12) . .
N8 C29 C30 119.5(11) . .
N8 C29 C28 117.7(11) . .
C30 C29 C28 122.8(9) . .
C31 C30 C29 120.9(9) . .
C30 C31 C32 118.1(11) . .
C33 C32 C31 119.5(9) . .
C33 C32 C34 121.1(8) . .
C31 C32 C34 119.3(10) . .
N8 C33 C32 123.6(8) . .
N9 C34 C32 113.9(10) . .
O4 C35 N9 121.1(10) . .
O4 C35 N10 121.2(10) . .
N9 C35 N10 117.7(9) . .
N10 C36 C38 114.2(10) . .
N11 C37 C38 126.4(10) . .
C37 C38 C39 115.6(12) . .
C37 C38 C36 123.2(10) . .
C39 C38 C36 121.2(12) . .
C40 C39 C38 118.0(14) . .
C39 C40 C41 121.4(13) . .
N11 C41 C40 122.9(11) . .
N11 C41 C46 114.4(12) . .
C40 C41 C46 122.7(12) . .
C42 N12 C46 117.5(11) . .
C42 N12 Ni2 126.3(10) . .
C46 N12 Ni2 116.1(7) . .
N12 C42 C43 123.4(14) . .
C44 C43 C42 118.3(14) . .
C43 C44 C45 122.1(15) . .
C46 C45 C44 114.4(14) . .
N12 C46 C45 124.3(11) . .
N12 C46 C41 114.0(10) . .
C45 C46 C41 121.7(14) . .
O2N N1N O3N 121.8(15) . .
O2N N1N O1N 119.5(14) . .
O3N N1N O1N 118.5(14) . .

loop_
_geom_bond_atom_site_label_1
_geom_bond_atom_site_label_2
_geom_bond_distance
_geom_bond_site_symmetry_2
Ni1 N2 2.065(11) .
Ni1 N6 2.072(11) 3_665
Ni1 N7 2.089(9) .
Ni1 N8 2.092(10) .
Ni1 N5 2.093(9) 3_665
Ni1 N1 2.100(9) .
Ni2 N11 2.068(10) 2_655
Ni2 N11 2.068(10) .
Ni2 N11 2.068(10) 3_665
Ni2 N12 2.083(11) .
Ni2 N12 2.083(11) 2_655
Ni2 N12 2.083(11) 3_665
P1 O2 1.486(12) .
P1 O1 1.517(6) .
P1 O1 1.517(6) 3_665
P1 O1 1.517(6) 2_655
O3 C12 1.165(13) .
O4 C35 1.270(13) .
N1 C1 1.306(12) .
N1 C5 1.374(12) .
N2 C6 1.354(16) .
N2 C10 1.360(14) .
N3 C12 1.355(15) .
N3 C11 1.508(18) .
N4 C13 1.352(16) .
N4 C12 1.437(17) .
N5 C18 1.254(15) .
N5 C14 1.317(13) .
N5 Ni1 2.093(9) 2_655
N8 C33 1.342(13) .
N8 C29 1.358(14) .
N9 C35 1.317(14) .
N9 C34 1.411(14) .
N10 C35 1.327(14) .
N10 C36 1.430(16) .
N11 C37 1.328(15) .
N11 C41 1.347(16) .
C1 C2 1.405(15) .
C2 C3 1.309(17) .
C3 C4 1.434(16) .
C4 C5 1.332(14) .
C5 C6 1.543(16) .
C6 C7 1.345(18) .
C7 C8 1.323(17) .
C8 C9 1.40(2) .
C9 C10 1.328(16) .
C9 C11 1.506(17) .
C13 C15 1.516(17) .
C14 C15 1.398(16) .
C15 C16 1.365(18) .
C16 C17 1.43(2) .
C17 C18 1.40(2) .
C18 C23 1.516(17) .
N6 C19 1.316(13) .
N6 C23 1.350(13) .
N6 Ni1 2.072(11) 2_655
C19 C20 1.397(17) .
C20 C21 1.297(19) .
C21 C22 1.440(18) .
C22 C23 1.370(15) .
N7 C24 1.327(12) .
N7 C28 1.357(13) .
C24 C25 1.364(16) .
C25 C26 1.318(18) .
C26 C27 1.438(17) .
C27 C28 1.399(14) .
C28 C29 1.439(17) .
C29 C30 1.414(19) .
C30 C31 1.369(17) .
C31 C32 1.372(14) .
C32 C33 1.365(15) .
C32 C34 1.541(15) .
C36 C38 1.468(17) .
C37 C38 1.395(17) .
C38 C39 1.434(17) .
C39 C40 1.35(2) .
C40 C41 1.38(2) .
C41 C46 1.521(16) .
N12 C42 1.320(13) .
N12 C46 1.358(13) .
C42 C43 1.380(16) .
C43 C44 1.313(18) .
C44 C45 1.446(17) .
C45 C46 1.361(14) .
O1N N1N 1.219(19) .
O2N N1N 1.19(2) .
N1N O3N 1.20(2) .
